data_4102482
loop_
_publ_author_name
'K. C. Nicolaou'
'Qiang Kang'
'T. Robert Wu'
'Chek Shik Lim'
'David Y.-K. Chen'

_publ_section_title
;
 Total Synthesis and Biological Evaluation of the Resveratrol-Derived
 Polyphenol Natural Products Hopeanol and Hopeahainol A
;
_journal_name_full 'Journal of the American Chemical Society'
_journal_page_first 7540
_journal_page_last 7548
_journal_paper_doi 10.1021/ja102623j
_journal_volume 132
_journal_year 2010
_chemical_absolute_configuration rm
_chemical_formula_moiety 'C32 H30 O8'
_chemical_formula_sum 'C32 H30 O8'
_chemical_formula_weight 542.56
_chemical_name_systematic
; 
 ? 
;
_space_group_IT_number 19
_symmetry_cell_setting orthorhombic
_symmetry_space_group_name_Hall 'P 2ac 2ab'
_symmetry_space_group_name_H-M 'P 21 21 21'
_atom_sites_solution_hydrogens geom
_atom_sites_solution_primary direct
_atom_sites_solution_secondary difmap
_audit_creation_method SHELXL-97
_cell_angle_alpha 90.00
_cell_angle_beta 90.00
_cell_angle_gamma 90.00
_cell_formula_units_Z 4
_cell_length_a 9.2753(19)
_cell_length_b 15.671(3)
_cell_length_c 17.772(4)
_cell_measurement_reflns_used 6395
_cell_measurement_temperature 110(2)
_cell_measurement_theta_max 31.0181
_cell_measurement_theta_min 2.1493
_cell_volume 2583.2(9)
_computing_cell_refinement 'CrystalClear (Rigaku Inc., 2008)'
_computing_data_collection 'CrystalClear (Rigaku Inc., 2008)'
_computing_data_reduction 'CrystalClear (Rigaku Inc., 2008)'
_computing_structure_refinement 'SHELXL-97 (Sheldrick, 1997)'
_computing_structure_solution 'SHELXS-97 (Sheldrick, 1990)'
_diffrn_ambient_temperature 110(2)
_diffrn_measured_fraction_theta_full 0.994
_diffrn_measured_fraction_theta_max 0.994
_diffrn_measurement_device_type 'Rigaku Saturn 70 CCD area detector'
_diffrn_measurement_method '\w scans'
_diffrn_radiation_monochromator graphite
_diffrn_radiation_source 'fine-focus sealed tube'
_diffrn_radiation_type MoK\a
_diffrn_radiation_wavelength 0.71073
_diffrn_reflns_av_R_equivalents 0.0238
_diffrn_reflns_av_sigmaI/netI 0.0401
_diffrn_reflns_limit_h_max 7
_diffrn_reflns_limit_h_min -12
_diffrn_reflns_limit_k_max 20
_diffrn_reflns_limit_k_min -16
_diffrn_reflns_limit_l_max 23
_diffrn_reflns_limit_l_min -18
_diffrn_reflns_number 11412
_diffrn_reflns_theta_full 28.28
_diffrn_reflns_theta_max 28.28
_diffrn_reflns_theta_min 1.73
_exptl_absorpt_coefficient_mu 0.100
_exptl_absorpt_correction_T_max 0.9783
_exptl_absorpt_correction_T_min 0.9740
_exptl_absorpt_correction_type multi-scan
_exptl_absorpt_process_details 'R. H. Blessing, Acta Cryst. 1995 A51, 33-38'
_exptl_crystal_colour colorless
_exptl_crystal_density_diffrn 1.395
_exptl_crystal_density_method 'not measured'
_exptl_crystal_description block
_exptl_crystal_F_000 1144
_exptl_crystal_size_max 0.26
_exptl_crystal_size_mid 0.26
_exptl_crystal_size_min 0.22
_refine_diff_density_max 0.199
_refine_diff_density_min -0.250
_refine_diff_density_rms 0.058
_refine_ls_abs_structure_details 'Flack H D (1983), Acta Cryst. A39, 876-881'
_refine_ls_abs_structure_Flack 0.9(8)
_refine_ls_extinction_method none
_refine_ls_goodness_of_fit_ref 1.092
_refine_ls_hydrogen_treatment constr
_refine_ls_matrix_type full
_refine_ls_number_parameters 367
_refine_ls_number_reflns 6319
_refine_ls_number_restraints 0
_refine_ls_restrained_S_all 1.092
_refine_ls_R_factor_all 0.0527
_refine_ls_R_factor_gt 0.0490
_refine_ls_shift/su_max 0.004
_refine_ls_shift/su_mean 0.000
_refine_ls_structure_factor_coef Fsqd
_refine_ls_weighting_details 'calc w=1/[\s^2^(Fo^2^)+(0.0632P)^2^+0.4197P] where P=(Fo^2^+2Fc^2^)/3'
_refine_ls_weighting_scheme calc
_refine_ls_wR_factor_gt 0.1226
_refine_ls_wR_factor_ref 0.1273
_reflns_number_gt 5934
_reflns_number_total 6319
_reflns_threshold_expression >2sigma(I)
_cod_data_source_file ja102623j_si_002.cif
_cod_data_source_block shelxs
_cod_database_code 4102482

loop_
_symmetry_equiv_pos_as_xyz
'x, y, z'
'-x+1/2, -y, z+1/2'
'-x, y+1/2, -z+1/2'
'x+1/2, -y+1/2, -z'

loop_
_atom_site_label
_atom_site_type_symbol
_atom_site_fract_x
_atom_site_fract_y
_atom_site_fract_z
_atom_site_U_iso_or_equiv
_atom_site_adp_type
_atom_site_occupancy
_atom_site_symmetry_multiplicity
_atom_site_calc_flag
_atom_site_refinement_flags
O2 O 0.43212(14) 0.36478(9) 0.02226(8) 0.0288(3) Uani 1 1 d .
H2 H 0.3659 0.3979 0.0359 0.043 Uiso 1 1 calc R
O6 O 1.00646(15) 0.80601(10) -0.13660(8) 0.0312(3) Uani 1 1 d .
O4 O 1.21773(14) 0.47685(9) 0.05425(8) 0.0282(3) Uani 1 1 d .
O3 O 1.07201(14) 0.37758(9) 0.01843(8) 0.0251(3) Uani 1 1 d .
O7 O 1.07761(19) 0.72307(10) 0.26323(9) 0.0362(4) Uani 1 1 d .
C1 C 0.6793(2) 0.35854(12) 0.01059(11) 0.0236(4) Uani 1 1 d .
H1 H 0.6698 0.3044 -0.0130 0.028 Uiso 1 1 calc R
C2 C 0.83000(19) 0.47364(12) 0.05544(10) 0.0204(3) Uani 1 1 d .
C3 C 0.99912(19) 0.54165(12) 0.14533(10) 0.0222(3) Uani 1 1 d .
O8 O 1.00592(18) 0.42231(10) 0.31994(8) 0.0351(3) Uani 1 1 d .
C4 C 0.81308(19) 0.39532(12) 0.01988(10) 0.0208(3) Uani 1 1 d .
O1 O 0.72691(14) 0.59122(9) 0.11652(8) 0.0261(3) Uani 1 1 d .
H1A H 0.6467 0.6151 0.1226 0.039 Uiso 1 1 calc R
C5 C 0.57427(19) 0.47882(12) 0.07342(10) 0.0219(3) Uani 1 1 d .
H5 H 0.4912 0.5068 0.0926 0.026 Uiso 1 1 calc R
C6 C 0.97271(18) 0.51777(12) 0.06165(10) 0.0215(3) Uani 1 1 d .
C7 C 0.9931(2) 0.73538(12) -0.09073(11) 0.0254(4) Uani 1 1 d .
C8 C 1.09515(19) 0.45647(12) 0.04346(10) 0.0231(4) Uani 1 1 d .
C9 C 1.1045(2) 0.64511(13) 0.00133(11) 0.0258(4) Uani 1 1 d .
H9 H 1.1866 0.6318 0.0311 0.031 Uiso 1 1 calc R
C10 C 0.5605(2) 0.40132(12) 0.03587(11) 0.0229(4) Uani 1 1 d .
C11 C 0.8703(2) 0.61537(12) -0.03958(10) 0.0238(4) Uani 1 1 d .
H11 H 0.7864 0.5806 -0.0388 0.029 Uiso 1 1 calc R
C12 C 0.9451(2) 0.33644(13) -0.09456(11) 0.0291(4) Uani 1 1 d .
H12A H 1.0246 0.2965 -0.1066 0.035 Uiso 1 1 calc R
H12B H 0.8544 0.3099 -0.1123 0.035 Uiso 1 1 calc R
C13 C 0.9685(2) 0.41743(14) -0.13819(11) 0.0282(4) Uani 1 1 d .
C14 C 0.8731(2) 0.68512(13) -0.08764(11) 0.0254(4) Uani 1 1 d .
H14 H 0.7919 0.6978 -0.1182 0.031 Uiso 1 1 calc R
C15 C 1.1097(2) 0.71500(13) -0.04641(11) 0.0274(4) Uani 1 1 d .
H15 H 1.1943 0.7491 -0.0485 0.033 Uiso 1 1 calc R
C16 C 1.0390(2) 0.57504(14) 0.29900(11) 0.0282(4) Uani 1 1 d .
H16 H 1.0509 0.5869 0.3511 0.034 Uiso 1 1 calc R
O5 O 1.0323(2) 0.63975(13) -0.26297(10) 0.0483(5) Uani 1 1 d .
C17 C 0.70746(19) 0.51477(12) 0.08270(10) 0.0212(3) Uani 1 1 d .
C18 C 1.0243(2) 0.62419(12) 0.16979(10) 0.0247(4) Uani 1 1 d .
H18 H 1.0263 0.6700 0.1348 0.030 Uiso 1 1 calc R
C19 C 1.0134(2) 0.49218(13) 0.27372(11) 0.0264(4) Uani 1 1 d .
C20 C 0.9368(2) 0.34591(12) -0.00885(11) 0.0246(4) Uani 1 1 d .
H20 H 0.9262 0.2869 0.0119 0.029 Uiso 1 1 calc R
C21 C 0.98324(19) 0.59422(12) 0.00692(10) 0.0221(3) Uani 1 1 d .
C22 C 1.1007(2) 0.45653(14) -0.13922(11) 0.0282(4) Uani 1 1 d .
H22 H 1.1773 0.4325 -0.1108 0.034 Uiso 1 1 calc R
C23 C 0.8856(3) 0.52700(17) -0.22272(12) 0.0377(5) Uani 1 1 d .
H23 H 0.8097 0.5504 -0.2521 0.045 Uiso 1 1 calc R
C24 C 0.9951(2) 0.47565(13) 0.19778(11) 0.0253(4) Uani 1 1 d .
H24 H 0.9798 0.4187 0.1813 0.030 Uiso 1 1 calc R
C25 C 1.0467(2) 0.63955(13) 0.24586(11) 0.0272(4) Uani 1 1 d .
C26 C 1.0182(3) 0.56618(16) -0.22203(12) 0.0353(5) Uani 1 1 d .
C27 C 1.1260(2) 0.52985(14) -0.18039(11) 0.0311(4) Uani 1 1 d .
H27 H 1.2191 0.5552 -0.1798 0.037 Uiso 1 1 calc R
C28 C 0.8618(2) 0.45456(16) -0.18143(12) 0.0348(5) Uani 1 1 d .
H28 H 0.7690 0.4290 -0.1826 0.042 Uiso 1 1 calc R
C29 C 1.0062(3) 0.43679(17) 0.39929(12) 0.0398(5) Uani 1 1 d .
H29A H 1.0992 0.4610 0.4144 0.060 Uiso 1 1 calc R
H29B H 0.9908 0.3826 0.4256 0.060 Uiso 1 1 calc R
H29C H 0.9288 0.4767 0.4123 0.060 Uiso 1 1 calc R
C30 C 1.1176(4) 0.74057(17) 0.33830(14) 0.0499(7) Uani 1 1 d .
H30A H 1.0335 0.7339 0.3712 0.075 Uiso 1 1 calc R
H30B H 1.1536 0.7992 0.3419 0.075 Uiso 1 1 calc R
H30C H 1.1934 0.7008 0.3540 0.075 Uiso 1 1 calc R
C31 C 1.1702(3) 0.6770(2) -0.26380(19) 0.0651(9) Uani 1 1 d .
H31A H 1.2044 0.6844 -0.2120 0.098 Uiso 1 1 calc R
H31B H 1.1655 0.7327 -0.2887 0.098 Uiso 1 1 calc R
H31C H 1.2370 0.6398 -0.2912 0.098 Uiso 1 1 calc R
C32 C 0.8922(2) 0.82597(14) -0.18665(12) 0.0327(4) Uani 1 1 d .
H32A H 0.8753 0.7776 -0.2205 0.049 Uiso 1 1 calc R
H32B H 0.9178 0.8765 -0.2163 0.049 Uiso 1 1 calc R
H32C H 0.8044 0.8376 -0.1577 0.049 Uiso 1 1 calc R

loop_
_atom_site_aniso_label
_atom_site_aniso_U_11
_atom_site_aniso_U_22
_atom_site_aniso_U_33
_atom_site_aniso_U_23
_atom_site_aniso_U_13
_atom_site_aniso_U_12
O2 0.0167(6) 0.0270(7) 0.0427(8) -0.0063(6) 0.0003(6) -0.0031(5)
O6 0.0260(7) 0.0309(7) 0.0367(8) 0.0119(6) -0.0079(6) -0.0086(6)
O4 0.0188(6) 0.0317(7) 0.0341(7) -0.0032(6) -0.0020(5) 0.0006(5)
O3 0.0188(6) 0.0253(6) 0.0311(7) -0.0041(5) -0.0022(5) 0.0014(5)
O7 0.0488(9) 0.0280(7) 0.0319(8) -0.0087(6) -0.0090(7) 0.0023(7)
C1 0.0204(8) 0.0213(8) 0.0292(9) -0.0027(7) 0.0010(7) -0.0022(7)
C2 0.0192(8) 0.0211(8) 0.0209(8) 0.0018(7) -0.0009(6) 0.0002(6)
C3 0.0175(7) 0.0266(9) 0.0225(8) -0.0026(7) -0.0013(6) 0.0009(7)
O8 0.0443(8) 0.0379(8) 0.0231(7) 0.0049(6) -0.0028(6) -0.0074(7)
C4 0.0193(8) 0.0222(8) 0.0211(8) 0.0021(7) 0.0005(6) 0.0000(6)
O1 0.0214(6) 0.0226(6) 0.0343(7) -0.0064(5) 0.0010(5) 0.0021(5)
C5 0.0184(8) 0.0242(8) 0.0232(8) 0.0008(7) 0.0014(6) 0.0007(7)
C6 0.0177(8) 0.0240(8) 0.0229(8) -0.0022(7) -0.0001(6) 0.0007(6)
C7 0.0251(9) 0.0252(9) 0.0258(9) 0.0041(7) 0.0000(7) -0.0015(7)
C8 0.0215(8) 0.0255(9) 0.0224(8) 0.0006(7) -0.0009(6) 0.0009(7)
C9 0.0201(8) 0.0295(9) 0.0278(9) 0.0004(8) -0.0024(7) -0.0026(7)
C10 0.0193(8) 0.0235(8) 0.0258(8) 0.0009(7) -0.0020(7) -0.0033(7)
C11 0.0214(8) 0.0257(9) 0.0244(9) 0.0002(7) -0.0014(7) -0.0022(7)
C12 0.0242(9) 0.0334(10) 0.0296(10) -0.0087(8) 0.0024(7) -0.0022(8)
C13 0.0257(9) 0.0366(11) 0.0225(9) -0.0060(8) 0.0008(7) 0.0015(8)
C14 0.0204(8) 0.0310(10) 0.0249(9) 0.0016(7) -0.0014(7) -0.0024(8)
C15 0.0230(9) 0.0292(10) 0.0300(9) 0.0033(8) -0.0050(7) -0.0076(8)
C16 0.0266(9) 0.0346(10) 0.0233(9) -0.0047(7) -0.0018(7) 0.0038(8)
O5 0.0499(11) 0.0547(11) 0.0403(9) 0.0186(8) 0.0008(8) 0.0117(9)
C17 0.0220(8) 0.0208(8) 0.0207(8) -0.0005(6) -0.0010(6) -0.0005(7)
C18 0.0238(9) 0.0242(9) 0.0259(9) -0.0024(7) -0.0018(7) 0.0008(7)
C19 0.0227(9) 0.0315(10) 0.0250(9) 0.0019(7) -0.0008(7) 0.0002(7)
C20 0.0187(8) 0.0239(8) 0.0311(9) -0.0054(7) -0.0006(7) -0.0007(7)
C21 0.0212(8) 0.0240(8) 0.0212(8) -0.0016(7) 0.0001(7) -0.0016(7)
C22 0.0241(9) 0.0354(11) 0.0252(9) -0.0044(8) 0.0006(7) 0.0047(8)
C23 0.0329(11) 0.0528(14) 0.0273(10) -0.0009(10) -0.0048(8) 0.0100(10)
C24 0.0238(9) 0.0270(9) 0.0250(8) -0.0003(7) -0.0009(7) -0.0026(8)
C25 0.0243(9) 0.0283(9) 0.0290(9) -0.0066(7) -0.0018(7) 0.0017(8)
C26 0.0373(11) 0.0451(12) 0.0235(9) 0.0022(8) 0.0031(8) 0.0087(10)
C27 0.0291(10) 0.0380(11) 0.0262(9) -0.0006(8) 0.0030(8) 0.0039(9)
C28 0.0255(9) 0.0503(13) 0.0285(10) -0.0076(9) -0.0016(8) 0.0016(9)
C29 0.0429(12) 0.0545(14) 0.0219(10) 0.0052(9) 0.0003(9) -0.0075(11)
C30 0.0731(18) 0.0376(13) 0.0388(13) -0.0148(10) -0.0198(12) 0.0105(13)
C31 0.0503(16) 0.073(2) 0.072(2) 0.0453(17) 0.0095(14) 0.0059(15)
C32 0.0277(10) 0.0376(11) 0.0327(10) 0.0106(9) -0.0044(8) -0.0017(8)

loop_
_atom_type_symbol
_atom_type_description
_atom_type_scat_dispersion_real
_atom_type_scat_dispersion_imag
_atom_type_scat_source
C C 0.0033 0.0016 'International Tables Vol C Tables 4.2.6.8 and 6.1.1.4'
H H 0.0000 0.0000 'International Tables Vol C Tables 4.2.6.8 and 6.1.1.4'
O O 0.0106 0.0060 'International Tables Vol C Tables 4.2.6.8 and 6.1.1.4'

loop_
_geom_angle_atom_site_label_1
_geom_angle_atom_site_label_2
_geom_angle_atom_site_label_3
_geom_angle
C10 O2 H2 109.5
C7 O6 C32 118.67(16)
C8 O3 C20 125.15(14)
C25 O7 C30 116.87(18)
C10 C1 C4 118.80(17)
C10 C1 H1 120.6
C4 C1 H1 120.6
C4 C2 C17 118.33(16)
C4 C2 C6 122.77(16)
C17 C2 C6 118.80(16)
C18 C3 C24 119.22(17)
C18 C3 C6 123.53(17)
C24 C3 C6 117.24(16)
C19 O8 C29 117.69(17)
C1 C4 C2 121.71(17)
C1 C4 C20 116.07(16)
C2 C4 C20 122.21(16)
C17 O1 H1A 109.5
C17 C5 C10 120.01(17)
C17 C5 H5 120.0
C10 C5 H5 120.0
C2 C6 C8 110.63(15)
C2 C6 C21 111.55(14)
C8 C6 C21 107.95(14)
C2 C6 C3 108.74(14)
C8 C6 C3 103.75(14)
C21 C6 C3 113.94(15)
C14 C7 C15 118.96(17)
C14 C7 O6 124.07(18)
C15 C7 O6 116.97(17)
O4 C8 O3 117.04(17)
O4 C8 C6 120.44(17)
O3 C8 C6 122.46(16)
C21 C9 C15 121.86(17)
C21 C9 H9 119.1
C15 C9 H9 119.1
O2 C10 C1 116.52(16)
O2 C10 C5 122.67(17)
C1 C10 C5 120.80(17)
C21 C11 C14 123.08(17)
C21 C11 H11 118.5
C14 C11 H11 118.5
C13 C12 C20 115.99(16)
C13 C12 H12A 108.3
C20 C12 H12A 108.3
C13 C12 H12B 108.3
C20 C12 H12B 108.3
H12A C12 H12B 107.4
C22 C13 C28 116.4(2)
C22 C13 C12 120.90(18)
C28 C13 C12 122.62(19)
C7 C14 C11 119.67(17)
C7 C14 H14 120.2
C11 C14 H14 120.2
C7 C15 C9 120.44(17)
C7 C15 H15 119.8
C9 C15 H15 119.8
C25 C16 C19 117.95(18)
C25 C16 H16 121.0
C19 C16 H16 121.0
C26 O5 C31 116.23(19)
O1 C17 C5 122.61(17)
O1 C17 C2 117.09(16)
C5 C17 C2 120.29(17)
C3 C18 C25 119.53(18)
C3 C18 H18 120.2
C25 C18 H18 120.2
O8 C19 C24 115.38(18)
O8 C19 C16 124.01(17)
C24 C19 C16 120.60(18)
O3 C20 C4 112.44(15)
O3 C20 C12 109.02(15)
C4 C20 C12 115.71(16)
O3 C20 H20 106.3
C4 C20 H20 106.3
C12 C20 H20 106.3
C11 C21 C9 115.95(17)
C11 C21 C6 121.12(16)
C9 C21 C6 122.92(16)
C13 C22 C27 122.05(19)
C13 C22 H22 119.0
C27 C22 H22 119.0
C28 C23 C26 120.6(2)
C28 C23 H23 119.7
C26 C23 H23 119.7
C19 C24 C3 120.67(19)
C19 C24 H24 119.7
C3 C24 H24 119.7
O7 C25 C16 123.53(18)
O7 C25 C18 114.50(18)
C16 C25 C18 121.97(19)
C27 C26 O5 124.6(2)
C27 C26 C23 118.2(2)
O5 C26 C23 117.2(2)
C26 C27 C22 120.5(2)
C26 C27 H27 119.7
C22 C27 H27 119.7
C23 C28 C13 122.1(2)
C23 C28 H28 118.9
C13 C28 H28 118.9
O8 C29 H29A 109.5
O8 C29 H29B 109.5
H29A C29 H29B 109.5
O8 C29 H29C 109.5
H29A C29 H29C 109.5
H29B C29 H29C 109.5
O7 C30 H30A 109.5
O7 C30 H30B 109.5
H30A C30 H30B 109.5
O7 C30 H30C 109.5
H30A C30 H30C 109.5
H30B C30 H30C 109.5
O5 C31 H31A 109.5
O5 C31 H31B 109.5
H31A C31 H31B 109.5
O5 C31 H31C 109.5
H31A C31 H31C 109.5
H31B C31 H31C 109.5
O6 C32 H32A 109.5
O6 C32 H32B 109.5
H32A C32 H32B 109.5
O6 C32 H32C 109.5
H32A C32 H32C 109.5
H32B C32 H32C 109.5

loop_
_geom_bond_atom_site_label_1
_geom_bond_atom_site_label_2
_geom_bond_distance
O2 C10 1.343(2)
O2 H2 0.8400
O6 C7 1.380(2)
O6 C32 1.419(2)
O4 C8 1.196(2)
O3 C8 1.331(2)
O3 C20 1.433(2)
O7 C25 1.375(3)
O7 C30 1.412(3)
C1 C10 1.366(3)
C1 C4 1.378(3)
C1 H1 0.9500
C2 C4 1.389(3)
C2 C17 1.394(2)
C2 C6 1.497(2)
C3 C18 1.384(3)
C3 C24 1.393(3)
C3 C6 1.553(2)
O8 C19 1.370(2)
O8 C29 1.428(2)
C4 C20 1.476(2)
O1 C17 1.353(2)
O1 H1A 0.8400
C5 C17 1.368(3)
C5 C10 1.392(3)
C5 H5 0.9500
C6 C8 1.522(3)
C6 C21 1.546(3)
C7 C14 1.364(3)
C7 C15 1.376(3)
C9 C21 1.382(3)
C9 C15 1.386(3)
C9 H9 0.9500
C11 C21 1.375(3)
C11 C14 1.387(3)
C11 H11 0.9500
C12 C13 1.503(3)
C12 C20 1.532(3)
C12 H12A 0.9900
C12 H12B 0.9900
C13 C22 1.371(3)
C13 C28 1.381(3)
C14 H14 0.9500
C15 H15 0.9500
C16 C25 1.385(3)
C16 C19 1.395(3)
C16 H16 0.9500
O5 C26 1.370(3)
O5 C31 1.406(4)
C18 C25 1.389(3)
C18 H18 0.9500
C19 C24 1.385(3)
C20 H20 1.0000
C22 C27 1.382(3)
C22 H22 0.9500
C23 C28 1.370(3)
C23 C26 1.375(3)
C23 H23 0.9500
C24 H24 0.9500
C26 C27 1.368(3)
C27 H27 0.9500
C28 H28 0.9500
C29 H29A 0.9800
C29 H29B 0.9800
C29 H29C 0.9800
C30 H30A 0.9800
C30 H30B 0.9800
C30 H30C 0.9800
C31 H31A 0.9800
C31 H31B 0.9800
C31 H31C 0.9800
C32 H32A 0.9800
C32 H32B 0.9800
C32 H32C 0.9800
